data_7708183
loop_
_publ_author_name
'Drescher, Wiebke'
'Kleeberg, Christian'

_publ_section_title
;
 N-H deprotonation of a diaminodialkoxido diborane(4) - a structural study
 on bifunctional Lewis acids/bases and their dimerisation to
 B(sp<sup>2</sup>)<sub>2</sub>B(sp<sup>3</sup>)<sub>2</sub>N<sub>2</sub>
 six membered rings.
;
_journal_issue 37
_journal_name_full 'Dalton transactions (Cambridge, England : 2003)'
_journal_page_first 13149
_journal_page_last 13157
_journal_paper_doi 10.1039/d1dt02327f
_journal_volume 50
_journal_year 2021
_chemical_formula_moiety 'C58 H100 B4 Li6 N6 O8'
_chemical_formula_sum 'C58 H100 B4 Li6 N6 O8'
_chemical_formula_weight 1094.31
_chemical_name_common WO_155
_space_group_crystal_system monoclinic
_space_group_IT_number 15
_space_group_name_Hall '-C 2yc'
_space_group_name_H-M_alt 'C 1 2/c 1'
_atom_sites_solution_hydrogens geom
_atom_sites_solution_primary iterative
_atom_sites_solution_secondary difmap
_audit_creation_method SHELXL-2014/7
_audit_update_record
;
2021-06-09 deposited with the CCDC.	2021-08-25 downloaded from the CCDC.
;
_cell_angle_alpha 90
_cell_angle_beta 101.073(6)
_cell_angle_gamma 90
_cell_formula_units_Z 4
_cell_length_a 19.3963(12)
_cell_length_b 16.7860(8)
_cell_length_c 22.9634(14)
_cell_measurement_reflns_used 10910
_cell_measurement_temperature 100.3(2)
_cell_measurement_theta_max 75.9570
_cell_measurement_theta_min 3.4720
_cell_volume 7337.4(7)
_computing_cell_refinement
;
 CrysAlisPro 1.171.38.43 (Rigaku Oxford Diffraction, 2015)
;
_computing_data_collection
;
 CrysAlisPro 1.171.38.43 (Rigaku Oxford Diffraction, 2015)
;
_computing_data_reduction
;
 CrysAlisPro 1.171.38.43 (Rigaku Oxford Diffraction, 2015)
;
_computing_molecular_graphics
;
 K. Brandenburg, 2016, Diamond 4.2.2, Crystal Impact GbR, Bonn, Germany.
;
_computing_publication_material
;
 WinGX v2014.1 (L. J. Farrugia, J. Appl. Cryst., 2012, 45, 849-854.)
;
_computing_structure_refinement
;
 SHELXL-2014/7 (G. M. Sheldrick, Acta Cryst., 2015, A71, 3--8)
;
_computing_structure_solution
;
 SHELXT (Ver. 2014/4) (G. M. Sheldrick, Acta Cryst., 2015, A71, 3--8)
;
_diffrn_ambient_environment N~2~
_diffrn_ambient_temperature 100(2)
_diffrn_detector 'CCD plate'
_diffrn_detector_area_resol_mean 10.3543
_diffrn_detector_type Atlas
_diffrn_measured_fraction_theta_full 1.000
_diffrn_measured_fraction_theta_max 0.994
_diffrn_measurement_device 'four-circle diffractometer'
_diffrn_measurement_device_type 'Oxford Diffraction, Xcalibur, Atlas, Nova'
_diffrn_measurement_method \w-scan
_diffrn_radiation_monochromator mirror
_diffrn_radiation_type CuK\a
_diffrn_radiation_wavelength 1.54184
_diffrn_reflns_av_R_equivalents 0.0827
_diffrn_reflns_av_unetI/netI 0.0421
_diffrn_reflns_Laue_measured_fraction_full 1.000
_diffrn_reflns_Laue_measured_fraction_max 0.994
_diffrn_reflns_limit_h_max 24
_diffrn_reflns_limit_h_min -24
_diffrn_reflns_limit_k_max 20
_diffrn_reflns_limit_k_min -20
_diffrn_reflns_limit_l_max 28
_diffrn_reflns_limit_l_min -28
_diffrn_reflns_number 61863
_diffrn_reflns_point_group_measured_fraction_full 1.000
_diffrn_reflns_point_group_measured_fraction_max 0.994
_diffrn_reflns_theta_full 67.684
_diffrn_reflns_theta_max 76.211
_diffrn_reflns_theta_min 3.511
_diffrn_source 'micro-focus sealed X-ray tube'
_diffrn_source_type 'Nova (Cu) X-ray Source'
_exptl_absorpt_coefficient_mu 0.488
_exptl_absorpt_correction_T_max 1.00000
_exptl_absorpt_correction_T_min 0.87740
_exptl_absorpt_correction_type multi-scan
_exptl_absorpt_process_details
;
 CrysAlisPro 1.171.38.43 (Rigaku Oxford Diffraction, 2015)
 Empirical absorption correction using spherical harmonics,
 implemented in SCALE3 ABSPACK scaling algorithm.
;
_exptl_crystal_colour 'clear colourless'
_exptl_crystal_density_diffrn 0.991
_exptl_crystal_description prism
_exptl_crystal_F_000 2368
_exptl_crystal_recrystallization_method
;
 From a solution in THF/Et2O solution at room temperature.
;
_exptl_crystal_size_max 0.298
_exptl_crystal_size_mid 0.128
_exptl_crystal_size_min 0.110
_refine_diff_density_max 0.548
_refine_diff_density_min -0.289
_refine_diff_density_rms 0.046
_refine_ls_extinction_method none
_refine_ls_goodness_of_fit_ref 1.058
_refine_ls_hydrogen_treatment constr
_refine_ls_matrix_type full
_refine_ls_number_parameters 402
_refine_ls_number_reflns 7623
_refine_ls_number_restraints 4
_refine_ls_restrained_S_all 1.058
_refine_ls_R_factor_all 0.0699
_refine_ls_R_factor_gt 0.0523
_refine_ls_shift/su_max 0.001
_refine_ls_shift/su_mean 0.000
_refine_ls_structure_factor_coef Fsqd
_refine_ls_weighting_details 'w=1/[\s^2^(Fo^2^)+(0.0777P)^2^+1.8885P] where P=(Fo^2^+2Fc^2^)/3'
_refine_ls_weighting_scheme calc
_refine_ls_wR_factor_gt 0.1360
_refine_ls_wR_factor_ref 0.1497
_reflns_Friedel_coverage 0.000
_reflns_number_gt 5796
_reflns_number_total 7623
_reflns_threshold_expression 'I > 2\s(I)'
_cod_data_source_file d1dt02327f2.cif
_cod_data_source_block wo3wo
_cod_depositor_comments 'Adding full bibliography for 7708180--7708186.cif.'
_cod_original_sg_symbol_H-M 'C 2/c'
_cod_database_code 7708183
_shelx_shelxl_version_number 2014/7
_shelx_space_group_comment
;
The symmetry employed for this shelxl refinement is uniquely defined
by the following loop, which should always be used as a source of
symmetry information in preference to the above space-group names.
They are only intended as comments.
;

loop_
_space_group_symop_operation_xyz
'x, y, z'
'-x, y, -z+1/2'
'x+1/2, y+1/2, z'
'-x+1/2, y+1/2, -z+1/2'
'-x, -y, -z'
'x, -y, z-1/2'
'-x+1/2, -y+1/2, -z'
'x+1/2, -y+1/2, z-1/2'

loop_
_atom_site_label
_atom_site_type_symbol
_atom_site_fract_x
_atom_site_fract_y
_atom_site_fract_z
_atom_site_U_iso_or_equiv
_atom_site_adp_type
_atom_site_occupancy
_atom_site_site_symmetry_order
_atom_site_calc_flag
_atom_site_refinement_flags_posn
_atom_site_refinement_flags_adp
_atom_site_refinement_flags_occupancy
_atom_site_disorder_assembly
_atom_site_disorder_group
C1 C 0.36609(7) 0.79211(9) 0.31016(7) 0.0255(3) Uani 1 1 d . . . . .
C2 C 0.64408(7) 0.82492(8) 0.24838(7) 0.0229(3) Uani 1 1 d . . . . .
C3 C 0.70851(8) 0.81774(9) 0.28717(8) 0.0274(3) Uani 1 1 d . . . . .
H3 H 0.7147 0.8378 0.3265 0.033 Uiso 1 1 calc R U . . .
C4 C 0.76402(8) 0.78034(10) 0.26689(9) 0.0333(4) Uani 1 1 d . . . . .
H4 H 0.8085 0.7758 0.2926 0.040 Uiso 1 1 calc R U . . .
C5 C 0.75506(8) 0.74976(11) 0.20972(9) 0.0366(4) Uani 1 1 d . . . . .
H5 H 0.7935 0.7249 0.1968 0.044 Uiso 1 1 calc R U . . .
C6 C 0.30986(8) 0.75504(10) 0.32917(8) 0.0329(4) Uani 1 1 d . . . . .
H6 H 0.3156 0.7336 0.3681 0.039 Uiso 1 1 calc R U . . .
C7 C 0.61053(8) 0.95460(9) 0.39990(7) 0.0267(3) Uani 1 1 d . . . . .
C8 C 0.60174(8) 1.01788(9) 0.34966(7) 0.0264(3) Uani 1 1 d . . . . .
C9 C 0.68363(9) 0.95214(11) 0.43883(8) 0.0355(4) Uani 1 1 d . . . . .
H9A H 0.6850 0.9110 0.4693 0.053 Uiso 1 1 calc R U . . .
H9B H 0.6945 1.0041 0.4579 0.053 Uiso 1 1 calc R U . . .
H9C H 0.7184 0.9397 0.4143 0.053 Uiso 1 1 calc R U . . .
C10 C 0.55581(10) 0.96388(11) 0.43930(8) 0.0355(4) Uani 1 1 d . . . . .
H10A H 0.5087 0.9655 0.4145 0.053 Uiso 1 1 calc R U . . .
H10B H 0.5645 1.0135 0.4620 0.053 Uiso 1 1 calc R U . . .
H10C H 0.5591 0.9186 0.4667 0.053 Uiso 1 1 calc R U . . .
C11 C 0.66779(8) 1.02760(10) 0.32327(8) 0.0312(3) Uani 1 1 d . . . . .
H11A H 0.6837 0.9752 0.3125 0.047 Uiso 1 1 calc R U . . .
H11B H 0.7048 1.0527 0.3526 0.047 Uiso 1 1 calc R U . . .
H11C H 0.6572 1.0612 0.2878 0.047 Uiso 1 1 calc R U . . .
C12 C 0.57833(9) 1.09959(10) 0.36694(9) 0.0356(4) Uani 1 1 d . . . . .
H12A H 0.5729 1.1353 0.3326 0.053 Uiso 1 1 calc R U . . .
H12B H 0.6137 1.1213 0.3993 0.053 Uiso 1 1 calc R U . . .
H12C H 0.5333 1.0947 0.3800 0.053 Uiso 1 1 calc R U . . .
C13 C 0.52779(9) 0.70339(9) 0.50262(7) 0.0294(3) Uani 1 1 d D . . . .
C14 C 0.59650(12) 0.72720(14) 0.54668(9) 0.0370(5) Uani 0.873(2) 1 d . . P A 1
H14A H 0.6076 0.7837 0.5402 0.044 Uiso 0.873(2) 1 calc R U P A 1
H14B H 0.5890 0.7217 0.5879 0.044 Uiso 0.873(2) 1 calc R U P A 1
C15 C 0.65863(11) 0.67488(15) 0.53829(10) 0.0433(5) Uani 0.873(2) 1 d . . P A 1
H15A H 0.7021 0.6940 0.5645 0.052 Uiso 0.873(2) 1 calc R U P A 1
H15B H 0.6503 0.6192 0.5494 0.052 Uiso 0.873(2) 1 calc R U P A 1
C16 C 0.66756(11) 0.67783(16) 0.47405(12) 0.0364(5) Uani 0.873(2) 1 d . . P A 1
H16A H 0.7053 0.6405 0.4686 0.044 Uiso 0.873(2) 1 calc R U P A 1
H16B H 0.6821 0.7322 0.4648 0.044 Uiso 0.873(2) 1 calc R U P A 1
C18 C 0.49795(13) 0.62751(13) 0.52545(10) 0.0391(5) Uani 0.873(2) 1 d D . P A 1
H18A H 0.4928 0.6354 0.5667 0.059 Uiso 0.873(2) 1 calc R U P A 1
H18B H 0.4520 0.6157 0.5009 0.059 Uiso 0.873(2) 1 calc R U P A 1
H18C H 0.5300 0.5829 0.5234 0.059 Uiso 0.873(2) 1 calc R U P A 1
C19 C 0.47395(11) 0.76959(12) 0.50706(10) 0.0365(4) Uani 0.873(2) 1 d D . P A 1
H19A H 0.4652 0.7718 0.5477 0.055 Uiso 0.873(2) 1 calc R U P A 1
H19B H 0.4925 0.8209 0.4968 0.055 Uiso 0.873(2) 1 calc R U P A 1
H19C H 0.4299 0.7581 0.4795 0.055 Uiso 0.873(2) 1 calc R U P A 1
C20 C 0.58997(13) 0.56310(12) 0.43321(12) 0.0368(5) Uani 0.873(2) 1 d D . P A 1
H20A H 0.6325 0.5364 0.4260 0.055 Uiso 0.873(2) 1 calc R U P A 1
H20B H 0.5812 0.5478 0.4723 0.055 Uiso 0.873(2) 1 calc R U P A 1
H20C H 0.5498 0.5473 0.4026 0.055 Uiso 0.873(2) 1 calc R U P A 1
C21 C 0.6083(8) 0.6728(10) 0.3674(2) 0.0354(9) Uani 0.873(2) 1 d D . P A 1
H21A H 0.6485 0.6430 0.3587 0.053 Uiso 0.873(2) 1 calc R U P A 1
H21B H 0.5655 0.6564 0.3400 0.053 Uiso 0.873(2) 1 calc R U P A 1
H21C H 0.6160 0.7300 0.3627 0.053 Uiso 0.873(2) 1 calc R U P A 1
C14' C 0.5323(9) 0.6067(10) 0.5215(7) 0.0370(5) Uani 0.127(2) 1 d . . P A 2
H14C H 0.5248 0.6004 0.5627 0.044 Uiso 0.127(2) 1 calc R U P A 2
H14D H 0.4952 0.5765 0.4948 0.044 Uiso 0.127(2) 1 calc R U P A 2
C15' C 0.6037(8) 0.5748(10) 0.5165(7) 0.0433(5) Uani 0.127(2) 1 d . . P A 2
H15C H 0.6405 0.6047 0.5436 0.052 Uiso 0.127(2) 1 calc R U P A 2
H15D H 0.6071 0.5181 0.5285 0.052 Uiso 0.127(2) 1 calc R U P A 2
C16' C 0.6155(8) 0.5823(10) 0.4547(8) 0.0364(5) Uani 0.127(2) 1 d . . P A 2
H16C H 0.6653 0.5700 0.4542 0.044 Uiso 0.127(2) 1 calc R U P A 2
H16D H 0.5862 0.5425 0.4295 0.044 Uiso 0.127(2) 1 calc R U P A 2
C18' C 0.5686(9) 0.7529(9) 0.5531(5) 0.0391(5) Uani 0.127(2) 1 d D . P A 2
H18D H 0.5505 0.7424 0.5894 0.059 Uiso 0.127(2) 1 calc R U P A 2
H18E H 0.6184 0.7386 0.5594 0.059 Uiso 0.127(2) 1 calc R U P A 2
H18F H 0.5630 0.8096 0.5431 0.059 Uiso 0.127(2) 1 calc R U P A 2
C19' C 0.4477(3) 0.7183(9) 0.4900(6) 0.0365(4) Uani 0.127(2) 1 d D . P A 2
H19D H 0.4309 0.7207 0.5276 0.055 Uiso 0.127(2) 1 calc R U P A 2
H19E H 0.4375 0.7688 0.4687 0.055 Uiso 0.127(2) 1 calc R U P A 2
H19F H 0.4239 0.6748 0.4657 0.055 Uiso 0.127(2) 1 calc R U P A 2
C20' C 0.6669(6) 0.7086(9) 0.4554(8) 0.053(6) Uani 0.127(2) 1 d D . P A 2
H20D H 0.6591 0.7629 0.4398 0.079 Uiso 0.127(2) 1 calc R U P A 2
H20E H 0.6750 0.7099 0.4988 0.079 Uiso 0.127(2) 1 calc R U P A 2
H20F H 0.7080 0.6857 0.4426 0.079 Uiso 0.127(2) 1 calc R U P A 2
C21' C 0.604(6) 0.670(7) 0.3661(15) 0.0354(9) Uani 0.127(2) 1 d D . P A 2
H21D H 0.5917 0.7258 0.3557 0.053 Uiso 0.127(2) 1 calc R U P A 2
H21E H 0.6519 0.6597 0.3602 0.053 Uiso 0.127(2) 1 calc R U P A 2
H21F H 0.5712 0.6347 0.3408 0.053 Uiso 0.127(2) 1 calc R U P A 2
C17 C 0.60019(8) 0.65590(10) 0.43112(7) 0.0293(3) Uani 1 1 d D . . . .
C22 C 0.38108(12) 0.53683(13) 0.37169(11) 0.0525(6) Uani 1 1 d . . . . .
H22A H 0.3401 0.5575 0.3869 0.063 Uiso 1 1 calc R U . . .
H22B H 0.4155 0.5149 0.4053 0.063 Uiso 1 1 calc R U . . .
C23 C 0.35867(14) 0.47439(13) 0.32559(12) 0.0607(6) Uani 1 1 d . . . . .
H23A H 0.3182 0.4435 0.3338 0.073 Uiso 1 1 calc R U . . .
H23B H 0.3977 0.4375 0.3226 0.073 Uiso 1 1 calc R U . . .
C24 C 0.33867(12) 0.52412(14) 0.27048(10) 0.0537(5) Uani 1 1 d . . . . .
H24A H 0.2909 0.5466 0.2674 0.064 Uiso 1 1 calc R U . . .
H24B H 0.3403 0.4923 0.2345 0.064 Uiso 1 1 calc R U . . .
C25 C 0.39399(11) 0.58997(13) 0.27871(9) 0.0471(5) Uani 1 1 d . . . . .
H25A H 0.4352 0.5740 0.2619 0.056 Uiso 1 1 calc R U . . .
H25B H 0.3744 0.6399 0.2594 0.056 Uiso 1 1 calc R U . . .
C26 C 0.33411(10) 0.97741(11) 0.34839(9) 0.0382(4) Uani 1 1 d . . . . .
H26A H 0.3574 0.9324 0.3723 0.046 Uiso 1 1 calc R U . . .
H26B H 0.3008 0.9558 0.3138 0.046 Uiso 1 1 calc R U . . .
C27 C 0.29621(12) 1.03058(14) 0.38559(10) 0.0489(5) Uani 1 1 d . . . . .
H27A H 0.2464 1.0148 0.3817 0.059 Uiso 1 1 calc R U . . .
H27B H 0.3191 1.0288 0.4280 0.059 Uiso 1 1 calc R U . . .
C28 C 0.30267(9) 1.11244(12) 0.35942(10) 0.0438(5) Uani 1 1 d . . . . .
H28A H 0.2665 1.1208 0.3232 0.053 Uiso 1 1 calc R U . . .
H28B H 0.2985 1.1549 0.3885 0.053 Uiso 1 1 calc R U . . .
C29 C 0.37549(11) 1.11035(12) 0.34525(11) 0.0481(5) Uani 1 1 d . . . . .
H29A H 0.3788 1.1468 0.3120 0.058 Uiso 1 1 calc R U . . .
H29B H 0.4111 1.1262 0.3803 0.058 Uiso 1 1 calc R U . . .
Li1 Li 0.53084(14) 0.80530(16) 0.39722(13) 0.0286(5) Uani 1 1 d . . . . .
Li2 Li 0.44541(14) 0.98852(16) 0.27958(13) 0.0288(5) Uani 1 1 d . . . . .
Li3 Li 0.45431(15) 0.69448(16) 0.37935(13) 0.0323(6) Uani 1 1 d . . . . .
B1 B 0.46790(8) 0.84847(9) 0.30106(8) 0.0223(3) Uani 1 1 d . . . . .
B2 B 0.55200(8) 0.89074(9) 0.30976(8) 0.0216(3) Uani 1 1 d . . . . .
N1 N 0.43475(6) 0.80378(7) 0.34154(6) 0.0252(3) Uani 1 1 d . . . . .
N2 N 0.58157(6) 0.86156(7) 0.25518(6) 0.0222(3) Uani 1 1 d . . . . .
N3 N 0.53899(6) 0.70237(7) 0.44145(6) 0.0247(3) Uani 1 1 d . . . . .
O1 O 0.59863(5) 0.87981(6) 0.36866(5) 0.0240(2) Uani 1 1 d . . . . .
O2 O 0.54673(5) 0.98397(6) 0.30536(5) 0.0236(2) Uani 1 1 d . . . . .
O3 O 0.41287(7) 0.59973(7) 0.34203(6) 0.0405(3) Uani 1 1 d . . . . .
O4 O 0.38585(6) 1.02884(7) 0.32907(6) 0.0341(3) Uani 1 1 d . . . . .

loop_
_atom_site_aniso_label
_atom_site_aniso_U_11
_atom_site_aniso_U_22
_atom_site_aniso_U_33
_atom_site_aniso_U_23
_atom_site_aniso_U_13
_atom_site_aniso_U_12
C1 0.0183(6) 0.0232(7) 0.0352(8) 0.0034(6) 0.0056(6) 0.0007(5)
C2 0.0185(6) 0.0194(6) 0.0310(8) -0.0003(5) 0.0054(6) -0.0006(5)
C3 0.0202(7) 0.0258(7) 0.0356(8) -0.0001(6) 0.0037(6) -0.0002(5)
C4 0.0180(7) 0.0328(8) 0.0482(10) -0.0020(7) 0.0041(6) 0.0027(6)
C5 0.0203(7) 0.0356(9) 0.0551(11) -0.0077(8) 0.0099(7) 0.0044(6)
C6 0.0249(7) 0.0332(8) 0.0420(10) 0.0104(7) 0.0099(7) -0.0006(6)
C7 0.0277(7) 0.0257(7) 0.0260(8) -0.0044(6) 0.0035(6) -0.0033(6)
C8 0.0249(7) 0.0231(7) 0.0306(8) -0.0032(6) 0.0036(6) -0.0038(5)
C9 0.0326(8) 0.0372(9) 0.0333(9) -0.0033(7) -0.0023(7) -0.0060(7)
C10 0.0388(9) 0.0359(9) 0.0341(9) -0.0056(7) 0.0127(7) -0.0028(7)
C11 0.0272(7) 0.0293(8) 0.0370(9) -0.0020(6) 0.0062(6) -0.0083(6)
C12 0.0366(9) 0.0248(8) 0.0433(10) -0.0078(7) 0.0029(7) -0.0016(6)
C13 0.0313(8) 0.0291(8) 0.0286(8) 0.0042(6) 0.0082(6) 0.0022(6)
C14 0.0409(11) 0.0416(11) 0.0276(10) -0.0057(8) 0.0041(8) -0.0014(9)
C15 0.0320(10) 0.0542(13) 0.0392(12) -0.0003(9) -0.0044(8) 0.0039(9)
C16 0.0227(10) 0.0442(14) 0.0394(15) 0.0044(10) -0.0011(9) 0.0053(9)
C18 0.0465(12) 0.0332(10) 0.0415(12) 0.0047(8) 0.0181(9) -0.0012(9)
C19 0.0407(10) 0.0345(10) 0.0380(11) 0.0024(8) 0.0168(8) 0.0068(8)
C20 0.0375(11) 0.0263(9) 0.0490(13) 0.0028(9) 0.0143(10) 0.0073(8)
C21 0.031(3) 0.0396(15) 0.0386(10) 0.0042(8) 0.0128(10) 0.0083(13)
C14' 0.0409(11) 0.0416(11) 0.0276(10) -0.0057(8) 0.0041(8) -0.0014(9)
C15' 0.0320(10) 0.0542(13) 0.0392(12) -0.0003(9) -0.0044(8) 0.0039(9)
C16' 0.0227(10) 0.0442(14) 0.0394(15) 0.0044(10) -0.0011(9) 0.0053(9)
C18' 0.0465(12) 0.0332(10) 0.0415(12) 0.0047(8) 0.0181(9) -0.0012(9)
C19' 0.0407(10) 0.0345(10) 0.0380(11) 0.0024(8) 0.0168(8) 0.0068(8)
C20' 0.058(11) 0.076(14) 0.021(8) 0.005(8) -0.003(7) 0.053(11)
C21' 0.031(3) 0.0396(15) 0.0386(10) 0.0042(8) 0.0128(10) 0.0083(13)
C17 0.0258(7) 0.0296(8) 0.0321(8) 0.0014(6) 0.0043(6) 0.0064(6)
C22 0.0512(11) 0.0421(11) 0.0568(13) 0.0135(9) -0.0084(10) -0.0173(9)
C23 0.0594(14) 0.0394(11) 0.0751(17) 0.0014(10) -0.0078(12) -0.0161(10)
C24 0.0486(12) 0.0591(13) 0.0484(12) -0.0128(10) -0.0032(9) -0.0086(10)
C25 0.0489(11) 0.0493(11) 0.0405(11) -0.0052(8) 0.0025(9) -0.0006(9)
C26 0.0356(9) 0.0389(9) 0.0427(10) 0.0009(8) 0.0144(7) 0.0076(7)
C27 0.0499(11) 0.0587(12) 0.0431(11) -0.0029(9) 0.0215(9) 0.0126(9)
C28 0.0294(8) 0.0435(10) 0.0592(13) -0.0192(9) 0.0105(8) 0.0071(7)
C29 0.0393(10) 0.0369(10) 0.0713(14) -0.0213(9) 0.0184(10) 0.0032(8)
Li1 0.0254(12) 0.0273(13) 0.0324(14) 0.0048(10) 0.0036(10) -0.0006(10)
Li2 0.0290(13) 0.0244(12) 0.0332(14) -0.0011(10) 0.0069(11) 0.0033(10)
Li3 0.0297(13) 0.0269(13) 0.0377(15) 0.0036(11) -0.0006(11) -0.0045(10)
B1 0.0200(7) 0.0196(7) 0.0273(8) 0.0002(6) 0.0046(6) 0.0007(6)
B2 0.0201(7) 0.0181(7) 0.0262(8) 0.0009(6) 0.0035(6) -0.0009(6)
N1 0.0195(6) 0.0252(6) 0.0310(7) 0.0041(5) 0.0051(5) -0.0001(5)
N2 0.0175(5) 0.0213(6) 0.0278(6) 0.0004(5) 0.0040(5) 0.0008(4)
N3 0.0232(6) 0.0253(6) 0.0256(7) 0.0017(5) 0.0044(5) 0.0033(5)
O1 0.0229(5) 0.0215(5) 0.0264(5) -0.0017(4) 0.0019(4) -0.0026(4)
O2 0.0226(5) 0.0199(5) 0.0276(5) -0.0021(4) 0.0030(4) -0.0017(4)
O3 0.0424(7) 0.0304(6) 0.0432(7) 0.0019(5) -0.0054(6) -0.0091(5)
O4 0.0347(6) 0.0307(6) 0.0397(7) -0.0049(5) 0.0140(5) 0.0068(5)

loop_
_atom_type_symbol
_atom_type_description
_atom_type_scat_dispersion_real
_atom_type_scat_dispersion_imag
_atom_type_scat_source
C C 0.0181 0.0091 'International Tables Vol C Tables 4.2.6.8 and 6.1.1.4'
H H 0.0000 0.0000 'International Tables Vol C Tables 4.2.6.8 and 6.1.1.4'
Li Li 0.0008 0.0003 'International Tables Vol C Tables 4.2.6.8 and 6.1.1.4'
B B 0.0090 0.0039 'International Tables Vol C Tables 4.2.6.8 and 6.1.1.4'
N N 0.0311 0.0180 'International Tables Vol C Tables 4.2.6.8 and 6.1.1.4'
O O 0.0492 0.0322 'International Tables Vol C Tables 4.2.6.8 and 6.1.1.4'

loop_
_geom_angle_atom_site_label_1
_geom_angle_atom_site_label_2
_geom_angle_atom_site_label_3
_geom_angle
_geom_angle_site_symmetry_1
_geom_angle_site_symmetry_3
_geom_angle_publ_flag
C6 C1 N1 128.60(15) . . ?
C6 C1 C2 119.35(14) . 2_655 ?
N1 C1 C2 112.04(13) . 2_655 ?
C6 C1 Li3 89.44(12) . . ?
N1 C1 Li3 48.77(9) . . ?
C2 C1 Li3 138.96(12) 2_655 . ?
C3 C2 N2 131.20(15) . . ?
C3 C2 C1 120.81(14) . 2_655 ?
N2 C2 C1 107.99(13) . 2_655 ?
C2 C3 C4 118.57(15) . . ?
C5 C4 C3 121.01(15) . . ?
C4 C5 C6 120.89(15) . 2_655 ?
C1 C6 C5 119.32(16) . 2_655 ?
O1 C7 C9 108.06(13) . . ?
O1 C7 C10 108.67(12) . . ?
C9 C7 C10 109.20(14) . . ?
O1 C7 C8 103.98(12) . . ?
C9 C7 C8 114.28(13) . . ?
C10 C7 C8 112.34(13) . . ?
O2 C8 C12 108.80(13) . . ?
O2 C8 C11 108.99(13) . . ?
C12 C8 C11 108.80(13) . . ?
O2 C8 C7 102.41(11) . . ?
C12 C8 C7 114.74(14) . . ?
C11 C8 C7 112.76(13) . . ?
N3 C13 C18' 126.0(6) . . ?
N3 C13 C18 117.04(15) . . ?
N3 C13 C19 107.43(14) . . ?
C18 C13 C19 105.75(16) . . ?
N3 C13 C19' 98.7(6) . . ?
C18' C13 C19' 114.3(9) . . ?
N3 C13 C14 111.05(14) . . ?
C18 C13 C14 108.80(16) . . ?
C19 C13 C14 106.09(16) . . ?
N3 C13 C14' 103.1(6) . . ?
C18' C13 C14' 109.8(8) . . ?
C19' C13 C14' 101.8(8) . . ?
C15 C14 C13 111.43(17) . . ?
C16 C15 C14 110.03(18) . . ?
C15 C16 C17 112.15(18) . . ?
C15' C14' C13 109.0(12) . . ?
C16' C15' C14' 110.8(12) . . ?
C17 C16' C15' 113.4(13) . . ?
C16' C17 N3 122.5(7) . . ?
N3 C17 C16 112.61(16) . . ?
N3 C17 C21 106.8(6) . . ?
C16 C17 C21 110.0(6) . . ?
C16' C17 C21' 119(4) . . ?
N3 C17 C21' 105(4) . . ?
N3 C17 C20 114.10(14) . . ?
C16 C17 C20 108.49(17) . . ?
C21 C17 C20 104.5(6) . . ?
C16' C17 C20' 105.5(9) . . ?
N3 C17 C20' 106.1(6) . . ?
C21' C17 C20' 94(4) . . ?
O3 C22 C23 105.6(2) . . ?
C22 C23 C24 101.53(18) . . ?
C23 C24 C25 103.66(17) . . ?
O3 C25 C24 104.12(17) . . ?
O4 C26 C27 105.03(15) . . ?
C28 C27 C26 102.95(16) . . ?
C29 C28 C27 102.51(16) . . ?
O4 C29 C28 105.07(16) . . ?
N3 Li1 O1 135.30(15) . . ?
N3 Li1 N1 106.30(13) . . ?
O1 Li1 N1 112.16(13) . . ?
N3 Li1 Li3 52.64(10) . . ?
O1 Li1 Li3 149.21(17) . . ?
N1 Li1 Li3 54.30(10) . . ?
N3 Li1 B1 134.48(14) . . ?
O1 Li1 B1 76.31(10) . . ?
N1 Li1 B1 36.37(7) . . ?
Li3 Li1 B1 83.54(12) . . ?
N3 Li1 B2 150.94(15) . . ?
O1 Li1 B2 35.39(6) . . ?
N1 Li1 B2 77.37(10) . . ?
Li3 Li1 B2 119.56(14) . . ?
B1 Li1 B2 41.10(7) . . ?
O4 Li2 O2 121.95(15) . . ?
O4 Li2 O2 140.65(16) . 2_655 ?
O2 Li2 O2 91.94(12) . 2_655 ?
O4 Li2 N2 114.51(14) . 2_655 ?
O2 Li2 N2 102.64(12) . 2_655 ?
O2 Li2 N2 71.29(10) 2_655 2_655 ?
O4 Li2 B1 109.33(13) . . ?
O2 Li2 B1 76.58(10) . . ?
O2 Li2 B1 96.77(11) 2_655 . ?
N2 Li2 B1 36.13(6) 2_655 . ?
O4 Li2 B2 127.21(14) . . ?
O2 Li2 B2 36.47(6) . . ?
O2 Li2 B2 91.73(11) 2_655 . ?
N2 Li2 B2 68.14(8) 2_655 . ?
B1 Li2 B2 40.41(6) . . ?
O4 Li2 B2 142.61(14) . 2_655 ?
O2 Li2 B2 92.49(11) . 2_655 ?
O2 Li2 B2 36.42(6) 2_655 2_655 ?
N2 Li2 B2 35.91(6) 2_655 2_655 ?
B1 Li2 B2 61.63(8) . 2_655 ?
B2 Li2 B2 71.61(9) . 2_655 ?
O4 Li2 Li2 156.98(12) . 2_655 ?
O2 Li2 Li2 46.73(9) . 2_655 ?
O2 Li2 Li2 45.38(9) 2_655 2_655 ?
N2 Li2 Li2 88.50(9) 2_655 2_655 ?
B1 Li2 Li2 88.55(8) . 2_655 ?
B2 Li2 Li2 58.95(9) . 2_655 ?
B2 Li2 Li2 58.63(9) 2_655 2_655 ?
O3 Li3 N3 127.15(16) . . ?
O3 Li3 N1 122.13(16) . . ?
N3 Li3 N1 108.11(13) . . ?
O3 Li3 Li1 158.24(19) . . ?
N3 Li3 Li1 53.92(10) . . ?
N1 Li3 Li1 54.85(10) . . ?
O3 Li3 C1 94.47(12) . . ?
N3 Li3 C1 138.10(14) . . ?
N1 Li3 C1 31.19(6) . . ?
Li1 Li3 C1 85.96(11) . . ?
N1 B1 N2 110.38(12) . 2_655 ?
N1 B1 B2 131.17(13) . . ?
N2 B1 B2 118.38(12) 2_655 . ?
N1 B1 Li1 57.59(10) . . ?
N2 B1 Li1 167.48(13) 2_655 . ?
B2 B1 Li1 73.87(10) . . ?
N1 B1 Li2 123.50(12) . . ?
N2 B1 Li2 67.34(10) 2_655 . ?
B2 B1 Li2 76.00(10) . . ?
Li1 B1 Li2 121.04(11) . . ?
O1 B2 N2 116.13(12) . . ?
O1 B2 O2 101.67(11) . . ?
N2 B2 O2 106.96(11) . . ?
O1 B2 B1 116.32(12) . . ?
N2 B2 B1 105.05(11) . . ?
O2 B2 B1 110.37(11) . . ?
O1 B2 Li1 51.65(9) . . ?
N2 B2 Li1 126.49(11) . . ?
O2 B2 Li1 126.13(12) . . ?
B1 B2 Li1 65.03(9) . . ?
O1 B2 Li2 128.88(12) . . ?
N2 B2 Li2 112.19(11) . . ?
O2 B2 Li2 47.31(8) . . ?
B1 B2 Li2 63.59(9) . . ?
Li1 B2 Li2 108.66(10) . . ?
O1 B2 Li2 133.29(11) . 2_655 ?
N2 B2 Li2 60.22(9) . 2_655 ?
O2 B2 Li2 48.69(9) . 2_655 ?
B1 B2 Li2 108.63(11) . 2_655 ?
Li1 B2 Li2 171.08(11) . 2_655 ?
Li2 B2 Li2 62.42(12) . 2_655 ?
C1 N1 B1 103.84(12) . . ?
C1 N1 Li3 100.04(12) . . ?
B1 N1 Li3 132.56(13) . . ?
C1 N1 Li1 169.79(13) . . ?
B1 N1 Li1 86.04(12) . . ?
Li3 N1 Li1 70.85(11) . . ?
C2 N2 B1 105.69(12) . 2_655 ?
C2 N2 B2 133.83(13) . . ?
B1 N2 B2 118.42(11) 2_655 . ?
C2 N2 Li2 120.95(11) . 2_655 ?
B1 N2 Li2 76.53(11) 2_655 2_655 ?
B2 N2 Li2 83.87(10) . 2_655 ?
C13 N3 C17 115.64(12) . . ?
C13 N3 Li3 116.15(13) . . ?
C17 N3 Li3 115.72(13) . . ?
C13 N3 Li1 117.85(13) . . ?
C17 N3 Li1 111.30(13) . . ?
Li3 N3 Li1 73.44(12) . . ?
C7 O1 B2 110.87(11) . . ?
C7 O1 Li1 115.51(12) . . ?
B2 O1 Li1 92.97(11) . . ?
C8 O2 B2 108.52(11) . . ?
C8 O2 Li2 140.15(12) . . ?
B2 O2 Li2 96.22(11) . . ?
C8 O2 Li2 119.44(12) . 2_655 ?
B2 O2 Li2 94.88(11) . 2_655 ?
Li2 O2 Li2 87.89(12) . 2_655 ?
C25 O3 C22 109.98(15) . . ?
C25 O3 Li3 123.50(15) . . ?
C22 O3 Li3 125.01(16) . . ?
C29 O4 C26 110.23(13) . . ?
C29 O4 Li2 128.67(15) . . ?
C26 O4 Li2 120.42(13) . . ?

loop_
_geom_bond_atom_site_label_1
_geom_bond_atom_site_label_2
_geom_bond_distance
_geom_bond_site_symmetry_2
_geom_bond_publ_flag
C1 C6 1.397(2) . ?
C1 N1 1.4009(19) . ?
C1 C2 1.431(2) 2_655 ?
C1 Li3 2.663(3) . ?
C2 C3 1.394(2) . ?
C2 N2 1.3948(18) . ?
C2 C1 1.431(2) 2_655 ?
C3 C4 1.401(2) . ?
C4 C5 1.389(3) . ?
C5 C6 1.400(2) 2_655 ?
C6 C5 1.400(2) 2_655 ?
C7 O1 1.4423(18) . ?
C7 C9 1.525(2) . ?
C7 C10 1.529(2) . ?
C7 C8 1.553(2) . ?
C8 O2 1.4423(18) . ?
C8 C12 1.521(2) . ?
C8 C11 1.528(2) . ?
C13 N3 1.462(2) . ?
C13 C18' 1.519(5) . ?
C13 C18 1.532(2) . ?
C13 C19 1.542(2) . ?
C13 C19' 1.545(5) . ?
C13 C14 1.563(3) . ?
C13 C14' 1.677(16) . ?
C14 C15 1.533(3) . ?
C15 C16 1.519(4) . ?
C16 C17 1.523(3) . ?
C20 C17 1.572(2) . ?
C21 C17 1.528(3) . ?
C14' C15' 1.51(2) . ?
C15' C16' 1.48(2) . ?
C16' C17 1.359(16) . ?
C20' C17 1.578(6) . ?
C21' C17 1.528(5) . ?
C17 N3 1.4772(19) . ?
C22 O3 1.456(2) . ?
C22 C23 1.494(3) . ?
C23 C24 1.503(3) . ?
C24 C25 1.527(3) . ?
C25 O3 1.439(2) . ?
C26 O4 1.456(2) . ?
C26 C27 1.519(2) . ?
C27 C28 1.515(3) . ?
C28 C29 1.510(3) . ?
C29 O4 1.442(2) . ?
Li1 N3 1.995(3) . ?
Li1 O1 2.014(3) . ?
Li1 N1 2.048(3) . ?
Li1 Li3 2.366(4) . ?
Li1 B1 2.420(3) . ?
Li1 B2 2.564(3) . ?
Li2 O4 1.894(3) . ?
Li2 O2 1.942(3) . ?
Li2 O2 1.987(3) 2_655 ?
Li2 N2 2.300(3) 2_655 ?
Li2 B1 2.424(3) . ?
Li2 B2 2.626(3) . ?
Li2 B2 2.635(3) 2_655 ?
Li2 Li2 2.727(5) 2_655 ?
Li3 O3 1.909(3) . ?
Li3 N3 1.962(3) . ?
Li3 N1 2.034(3) . ?
B1 N1 1.439(2) . ?
B1 N2 1.470(2) 2_655 ?
B1 B2 1.755(2) . ?
B2 O1 1.4870(19) . ?
B2 N2 1.554(2) . ?
B2 O2 1.5703(18) . ?
B2 Li2 2.635(3) 2_655 ?
N2 B1 1.470(2) 2_655 ?
N2 Li2 2.300(3) 2_655 ?
O2 Li2 1.987(3) 2_655 ?

loop_
_geom_hbond_atom_site_label_D
_geom_hbond_atom_site_label_H
_geom_hbond_atom_site_label_A
_geom_hbond_distance_DH
_geom_hbond_distance_HA
_geom_hbond_distance_DA
_geom_hbond_angle_DHA
_geom_hbond_site_symmetry_A
C21 H21C O1 0.98 2.54 3.480(16) 159.6 .
C21 H21C O1 0.98 2.54 3.480(16) 159.6 .

loop_
_geom_torsion_atom_site_label_1
_geom_torsion_atom_site_label_2
_geom_torsion_atom_site_label_3
_geom_torsion_atom_site_label_4
_geom_torsion
_geom_torsion_site_symmetry_1
_geom_torsion_site_symmetry_2
_geom_torsion_site_symmetry_3
_geom_torsion_site_symmetry_4
_geom_torsion_publ_flag
N2 C2 C3 C4 -176.89(15) . . . . ?
C1 C2 C3 C4 2.4(2) 2_655 . . . ?
C2 C3 C4 C5 -1.1(3) . . . . ?
C3 C4 C5 C6 -0.4(3) . . . 2_655 ?
N1 C1 C6 C5 179.94(16) . . . 2_655 ?
C2 C1 C6 C5 0.9(2) 2_655 . . 2_655 ?
Li3 C1 C6 C5 -148.41(17) . . . 2_655 ?
O1 C7 C8 O2 35.44(14) . . . . ?
C9 C7 C8 O2 153.00(13) . . . . ?
C10 C7 C8 O2 -81.88(15) . . . . ?
O1 C7 C8 C12 153.13(13) . . . . ?
C9 C7 C8 C12 -89.31(17) . . . . ?
C10 C7 C8 C12 35.81(18) . . . . ?
O1 C7 C8 C11 -81.54(14) . . . . ?
C9 C7 C8 C11 36.02(18) . . . . ?
C10 C7 C8 C11 161.14(13) . . . . ?
N3 C13 C14 C15 -52.9(2) . . . . ?
C18 C13 C14 C15 77.3(2) . . . . ?
C19 C13 C14 C15 -169.31(17) . . . . ?
C13 C14 C15 C16 54.9(2) . . . . ?
C14 C15 C16 C17 -54.4(3) . . . . ?
N3 C13 C14' C15' 60.1(10) . . . . ?
C18' C13 C14' C15' -76.4(13) . . . . ?
C19' C13 C14' C15' 162.1(11) . . . . ?
C13 C14' C15' C16' -60.5(16) . . . . ?
C14' C15' C16' C17 48.7(18) . . . . ?
C15' C16' C17 N3 -39.5(16) . . . . ?
C15' C16' C17 C21' -175(5) . . . . ?
C15' C16' C17 C20' 81.6(14) . . . . ?
C15 C16 C17 N3 51.8(2) . . . . ?
C15 C16 C17 C21 170.8(7) . . . . ?
C15 C16 C17 C20 -75.5(2) . . . . ?
O3 C22 C23 C24 -33.6(2) . . . . ?
C22 C23 C24 C25 38.5(3) . . . . ?
C23 C24 C25 O3 -29.6(2) . . . . ?
O4 C26 C27 C28 28.0(2) . . . . ?
C26 C27 C28 C29 -37.3(2) . . . . ?
C27 C28 C29 O4 33.2(2) . . . . ?
N1 B1 B2 O1 -0.1(2) . . . . ?
N2 B1 B2 O1 176.55(12) 2_655 . . . ?
Li1 B1 B2 O1 -6.28(12) . . . . ?
Li2 B1 B2 O1 122.42(13) . . . . ?
N1 B1 B2 N2 129.83(16) . . . . ?
N2 B1 B2 N2 -53.52(14) 2_655 . . . ?
Li1 B1 B2 N2 123.65(12) . . . . ?
Li2 B1 B2 N2 -107.65(12) . . . . ?
N1 B1 B2 O2 -115.21(17) . . . . ?
N2 B1 B2 O2 61.44(17) 2_655 . . . ?
Li1 B1 B2 O2 -121.39(13) . . . . ?
Li2 B1 B2 O2 7.31(12) . . . . ?
N1 B1 B2 Li1 6.18(16) . . . . ?
N2 B1 B2 Li1 -177.17(15) 2_655 . . . ?
Li2 B1 B2 Li1 128.70(11) . . . . ?
N1 B1 B2 Li2 -122.52(18) . . . . ?
N2 B1 B2 Li2 54.13(13) 2_655 . . . ?
Li1 B1 B2 Li2 -128.70(11) . . . . ?
N1 B1 B2 Li2 -167.05(15) . . . 2_655 ?
N2 B1 B2 Li2 9.60(16) 2_655 . . 2_655 ?
Li1 B1 B2 Li2 -173.23(12) . . . 2_655 ?
Li2 B1 B2 Li2 -44.53(13) . . . 2_655 ?
C6 C1 N1 B1 -177.07(16) . . . . ?
C2 C1 N1 B1 2.04(17) 2_655 . . . ?
Li3 C1 N1 B1 138.69(16) . . . . ?
C6 C1 N1 Li3 44.2(2) . . . . ?
C2 C1 N1 Li3 -136.65(14) 2_655 . . . ?
C6 C1 N1 Li1 17.9(9) . . . . ?
C2 C1 N1 Li1 -163.0(7) 2_655 . . . ?
Li3 C1 N1 Li1 -26.4(8) . . . . ?
N2 B1 N1 C1 -1.26(16) 2_655 . . . ?
B2 B1 N1 C1 175.59(14) . . . . ?
Li1 B1 N1 C1 -177.37(14) . . . . ?
Li2 B1 N1 C1 74.44(16) . . . . ?
N2 B1 N1 Li3 116.77(17) 2_655 . . . ?
B2 B1 N1 Li3 -66.4(2) . . . . ?
Li1 B1 N1 Li3 -59.33(17) . . . . ?
Li2 B1 N1 Li3 -167.52(15) . . . . ?
N2 B1 N1 Li1 176.11(13) 2_655 . . . ?
B2 B1 N1 Li1 -7.04(18) . . . . ?
Li2 B1 N1 Li1 -108.19(15) . . . . ?
C3 C2 N2 B1 -179.46(16) . . . 2_655 ?
C1 C2 N2 B1 1.18(15) 2_655 . . 2_655 ?
C3 C2 N2 B2 -16.7(3) . . . . ?
C1 C2 N2 B2 163.93(14) 2_655 . . . ?
C3 C2 N2 Li2 97.1(2) . . . 2_655 ?
C1 C2 N2 Li2 -82.30(15) 2_655 . . 2_655 ?
O1 B2 N2 C2 1.1(2) . . . . ?
O2 B2 N2 C2 113.71(16) . . . . ?
B1 B2 N2 C2 -128.98(15) . . . . ?
Li1 B2 N2 C2 -59.2(2) . . . . ?
Li2 B2 N2 C2 163.84(14) . . . . ?
Li2 B2 N2 C2 127.88(17) 2_655 . . . ?
O1 B2 N2 B1 162.11(12) . . . 2_655 ?
O2 B2 N2 B1 -85.23(14) . . . 2_655 ?
B1 B2 N2 B1 32.07(14) . . . 2_655 ?
Li1 B2 N2 B1 101.90(15) . . . 2_655 ?
Li2 B2 N2 B1 -35.11(16) . . . 2_655 ?
Li2 B2 N2 B1 -71.06(13) 2_655 . . 2_655 ?
O1 B2 N2 Li2 -126.82(13) . . . 2_655 ?
O2 B2 N2 Li2 -14.17(11) . . . 2_655 ?
B1 B2 N2 Li2 103.14(11) . . . 2_655 ?
Li1 B2 N2 Li2 172.97(14) . . . 2_655 ?
Li2 B2 N2 Li2 35.96(13) . . . 2_655 ?
C18' C13 N3 C17 77.4(9) . . . . ?
C18 C13 N3 C17 -74.63(19) . . . . ?
C19 C13 N3 C17 166.71(14) . . . . ?
C19' C13 N3 C17 -153.9(6) . . . . ?
C14 C13 N3 C17 51.12(19) . . . . ?
C14' C13 N3 C17 -49.4(6) . . . . ?
C18' C13 N3 Li3 -142.1(9) . . . . ?
C18 C13 N3 Li3 65.9(2) . . . . ?
C19 C13 N3 Li3 -52.74(18) . . . . ?
C19' C13 N3 Li3 -13.3(6) . . . . ?
C14 C13 N3 Li3 -168.34(15) . . . . ?
C14' C13 N3 Li3 91.1(6) . . . . ?
C18' C13 N3 Li1 -57.8(9) . . . . ?
C18 C13 N3 Li1 150.20(16) . . . . ?
C19 C13 N3 Li1 31.54(19) . . . . ?
C19' C13 N3 Li1 71.0(6) . . . . ?
C14 C13 N3 Li1 -84.06(17) . . . . ?
C14' C13 N3 Li1 175.4(6) . . . . ?
C16' C17 N3 C13 44.4(9) . . . . ?
C16 C17 N3 C13 -51.0(2) . . . . ?
C21 C17 N3 C13 -171.8(6) . . . . ?
C21' C17 N3 C13 -175(4) . . . . ?
C20 C17 N3 C13 73.22(19) . . . . ?
C20' C17 N3 C13 -76.5(7) . . . . ?
C16' C17 N3 Li3 -96.4(9) . . . . ?
C16 C17 N3 Li3 168.27(16) . . . . ?
C21 C17 N3 Li3 47.4(6) . . . . ?
C21' C17 N3 Li3 44(4) . . . . ?
C20 C17 N3 Li3 -67.5(2) . . . . ?
C20' C17 N3 Li3 142.8(7) . . . . ?
C16' C17 N3 Li1 -177.6(9) . . . . ?
C16 C17 N3 Li1 86.99(19) . . . . ?
C21 C17 N3 Li1 -33.8(6) . . . . ?
C21' C17 N3 Li1 -37(4) . . . . ?
C20 C17 N3 Li1 -148.77(16) . . . . ?
C20' C17 N3 Li1 61.5(7) . . . . ?
C9 C7 O1 B2 -148.94(13) . . . . ?
C10 C7 O1 B2 92.69(15) . . . . ?
C8 C7 O1 B2 -27.15(15) . . . . ?
C9 C7 O1 Li1 106.98(15) . . . . ?
C10 C7 O1 Li1 -11.39(17) . . . . ?
C8 C7 O1 Li1 -131.23(13) . . . . ?
N2 B2 O1 C7 124.07(13) . . . . ?
O2 B2 O1 C7 8.41(14) . . . . ?
B1 B2 O1 C7 -111.51(13) . . . . ?
Li1 B2 O1 C7 -118.77(13) . . . . ?
Li2 B2 O1 C7 -35.31(18) . . . . ?
Li2 B2 O1 C7 51.40(19) 2_655 . . . ?
N2 B2 O1 Li1 -117.16(13) . . . . ?
O2 B2 O1 Li1 127.18(12) . . . . ?
B1 B2 O1 Li1 7.27(14) . . . . ?
Li2 B2 O1 Li1 83.46(15) . . . . ?
Li2 B2 O1 Li1 170.17(15) 2_655 . . . ?
C12 C8 O2 B2 -152.80(13) . . . . ?
C11 C8 O2 B2 88.69(14) . . . . ?
C7 C8 O2 B2 -30.97(14) . . . . ?
C12 C8 O2 Li2 -27.4(2) . . . . ?
C11 C8 O2 Li2 -145.89(17) . . . . ?
C7 C8 O2 Li2 94.5(2) . . . . ?
C12 C8 O2 Li2 100.21(16) . . . 2_655 ?
C11 C8 O2 Li2 -18.30(18) . . . 2_655 ?
C7 C8 O2 Li2 -137.95(13) . . . 2_655 ?
O1 B2 O2 C8 15.36(14) . . . . ?
N2 B2 O2 C8 -106.86(12) . . . . ?
B1 B2 O2 C8 139.39(12) . . . . ?
Li1 B2 O2 C8 66.04(15) . . . . ?
Li2 B2 O2 C8 148.31(14) . . . . ?
Li2 B2 O2 C8 -123.29(13) 2_655 . . . ?
O1 B2 O2 Li2 -132.95(12) . . . . ?
N2 B2 O2 Li2 104.83(13) . . . . ?
B1 B2 O2 Li2 -8.92(14) . . . . ?
Li1 B2 O2 Li2 -82.27(15) . . . . ?
Li2 B2 O2 Li2 88.40(12) 2_655 . . . ?
O1 B2 O2 Li2 138.65(12) . . . 2_655 ?
N2 B2 O2 Li2 16.43(13) . . . 2_655 ?
B1 B2 O2 Li2 -97.32(13) . . . 2_655 ?
Li1 B2 O2 Li2 -170.67(13) . . . 2_655 ?
Li2 B2 O2 Li2 -88.40(12) . . . 2_655 ?
C24 C25 O3 C22 8.6(2) . . . . ?
C24 C25 O3 Li3 -157.89(17) . . . . ?
C23 C22 O3 C25 15.8(2) . . . . ?
C23 C22 O3 Li3 -177.88(18) . . . . ?
C28 C29 O4 C26 -16.2(2) . . . . ?
C28 C29 O4 Li2 154.21(17) . . . . ?
C27 C26 O4 C29 -7.5(2) . . . . ?
C27 C26 O4 Li2 -178.87(15) . . . . ?
O2 Li2 O4 C29 73.4(2) . . . . ?
O2 Li2 O4 C29 -72.0(3) 2_655 . . . ?
N2 Li2 O4 C29 -161.98(16) 2_655 . . . ?
B1 Li2 O4 C29 159.35(16) . . . . ?
B2 Li2 O4 C29 117.7(2) . . . . ?
B2 Li2 O4 C29 -132.4(2) 2_655 . . . ?
Li2 Li2 O4 C29 20.1(6) 2_655 . . . ?
O2 Li2 O4 C26 -117.00(18) . . . . ?
O2 Li2 O4 C26 97.6(3) 2_655 . . . ?
N2 Li2 O4 C26 7.6(2) 2_655 . . . ?
B1 Li2 O4 C26 -31.1(2) . . . . ?
B2 Li2 O4 C26 -72.8(2) . . . . ?
B2 Li2 O4 C26 37.2(3) 2_655 . . . ?
Li2 Li2 O4 C26 -170.3(4) 2_655 . . . ?
